data_2208795
loop_
_publ_author_name
'Shahzadi, Saira'
'Ali, Saqib'
'Fettouhi, Mohammed'

_publ_section_title Dimethylbis(4-methylpiperidine-1-dithiocarboxylato-\k^2^<i>S</i>,<i>S</i>')tin(IV)
_journal_coeditor_code BI2007
_journal_issue 5
_journal_name_full 'Acta Crystallographica Section E'
_journal_page_first m1178
_journal_page_last m1180
_journal_paper_doi 10.1107/S1600536806014929
_journal_volume 62
_journal_year 2006
_chemical_formula_iupac '[Sn (C1 H3)2 (C7 H12 N1 S2)2]'
_chemical_formula_moiety 'C16 H30 N2 S4 Sn'
_chemical_formula_sum 'C16 H30 N2 S4 Sn'
_chemical_formula_weight 497.41
_chemical_melting_point .415E-305
_chemical_name_systematic
;
Dimethylbis(4-methylpiperidine-1-dithiocarboxylato-\k^2^S,S')tin(IV)
;
_space_group_IT_number 61
_symmetry_cell_setting orthorhombic
_symmetry_space_group_name_Hall '-P 2ac 2ab'
_symmetry_space_group_name_H-M 'P b c a'
_atom_sites_solution_hydrogens geom
_atom_sites_solution_primary direct
_atom_sites_solution_secondary difmap
_cell_angle_alpha 90.00
_cell_angle_beta 90.00
_cell_angle_gamma 90.00
_cell_formula_units_Z 16
_cell_length_a 19.432(3)
_cell_length_b 12.512(2)
_cell_length_c 37.267(6)
_cell_measurement_reflns_used 76764
_cell_measurement_temperature 295
_cell_measurement_theta_max 28.32
_cell_measurement_theta_min 1.09
_cell_volume 9061(2)
_computing_cell_refinement 'SAINT (Bruker, 1998)'
_computing_data_collection 'SMART (Bruker, 1998)'
_computing_data_reduction SAINT
_computing_molecular_graphics SHELXTL
_computing_publication_material SHELXTL
_computing_structure_refinement SHELXTL
_computing_structure_solution 'SHELXTL (Sheldrick, 1997)'
_diffrn_ambient_temperature 295
_diffrn_measured_fraction_theta_full 0.988
_diffrn_measured_fraction_theta_max 0.988
_diffrn_measurement_device_type 'Bruker SMART APEX CCD area-detector'
_diffrn_measurement_method \w
_diffrn_radiation_monochromator graphite
_diffrn_radiation_source 'normal-focus sealed tube'
_diffrn_radiation_type MoK\a
_diffrn_radiation_wavelength 0.71073
_diffrn_reflns_av_R_equivalents 0.1035
_diffrn_reflns_av_sigmaI/netI 0.0823
_diffrn_reflns_limit_h_max 25
_diffrn_reflns_limit_h_min -25
_diffrn_reflns_limit_k_max 16
_diffrn_reflns_limit_k_min -16
_diffrn_reflns_limit_l_max 48
_diffrn_reflns_limit_l_min -49
_diffrn_reflns_number 76764
_diffrn_reflns_theta_full 28.32
_diffrn_reflns_theta_max 28.32
_diffrn_reflns_theta_min 1.09
_diffrn_standards_number 0
_exptl_absorpt_coefficient_mu 1.497
_exptl_absorpt_correction_T_max 0.8998
_exptl_absorpt_correction_T_min 0.6378
_exptl_absorpt_correction_type multi-scan
_exptl_absorpt_process_details '(SADABS; Sheldrick, 1996)'
_exptl_crystal_colour colourless
_exptl_crystal_density_diffrn 1.459
_exptl_crystal_density_method 'not measured'
_exptl_crystal_description needle
_exptl_crystal_F_000 4064
_exptl_crystal_size_max 0.33
_exptl_crystal_size_mid 0.09
_exptl_crystal_size_min 0.07
_refine_diff_density_max 0.369
_refine_diff_density_min -0.320
_refine_ls_extinction_method none
_refine_ls_goodness_of_fit_ref 0.995
_refine_ls_hydrogen_treatment constr
_refine_ls_matrix_type full
_refine_ls_number_parameters 423
_refine_ls_number_reflns 11153
_refine_ls_number_restraints 0
_refine_ls_restrained_S_all 0.995
_refine_ls_R_factor_all 0.1467
_refine_ls_R_factor_gt 0.0577
_refine_ls_shift/su_max 0.001
_refine_ls_shift/su_mean 0.000
_refine_ls_structure_factor_coef Fsqd
_refine_ls_weighting_details 'calc w = 1/[\s^2^(Fo^2^)+(0.0381P)^2^+1.2271P] where P=(Fo^2^+2Fc^2^)/3'
_refine_ls_weighting_scheme calc
_refine_ls_wR_factor_gt 0.0893
_refine_ls_wR_factor_ref 0.1103
_reflns_number_gt 5552
_reflns_number_total 11153
_reflns_threshold_expression I>2\s(I)
_cod_data_source_file bi2007.cif
_cod_data_source_block I
_cod_depositor_comments
;
The following automatic conversions were performed:
'_symmetry_cell_setting' value 'Orthorhombic' changed to 'orthorhombic'
according to '/home/saulius/struct/CIF-dictionaries/cif_core.dic'
dictionary named 'cif_core.dic' version 2.4.1 from 2010-06-29.

Automatic conversion script
Id: cif_fix_enum 1527 2010-12-29 10:47:43Z saulius 

The following automatic conversions were performed:

'_symmetry_cell_setting' value 'Orthorhombic' changed to
'orthorhombic' according to
/home/saulius/struct/CIF-dictionaries/cif_core.dic dictionary named
'cif_core.dic' version 2.4.1 from 2010-06-29.

Automatic conversion script
Id: cif_fix_values 1715 2011-07-08 13:25:40Z adriana 
;
_cod_database_code 2208795
_cod_database_fobs_code 2208795

loop_
_symmetry_equiv_pos_as_xyz
'x, y, z'
'-x+1/2, -y, z+1/2'
'-x, y+1/2, -z+1/2'
'x+1/2, -y+1/2, -z'
'-x, -y, -z'
'x-1/2, y, -z-1/2'
'x, -y-1/2, z-1/2'
'-x-1/2, y-1/2, z'

loop_
_atom_site_type_symbol
_atom_site_label
_atom_site_fract_x
_atom_site_fract_y
_atom_site_fract_z
_atom_site_U_iso_or_equiv
_atom_site_adp_type
_atom_site_calc_flag
_atom_site_refinement_flags
_atom_site_occupancy
Sn Sn1 0.727329(18) 0.03531(3) 0.209371(9) 0.05864(12) Uani d . 1
S S1 0.58759(8) -0.02888(11) 0.22835(5) 0.0802(5) Uani d . 1
S S2 0.64528(8) 0.18793(10) 0.22010(4) 0.0764(4) Uani d . 1
S S3 0.86322(7) -0.03895(10) 0.18739(4) 0.0689(4) Uani d . 1
S S4 0.81385(7) 0.18276(10) 0.19729(4) 0.0705(4) Uani d . 1
N N1 0.5127(2) 0.1467(4) 0.22439(12) 0.0709(12) Uani d . 1
N N2 0.9345(2) 0.1331(3) 0.16839(12) 0.0651(12) Uani d . 1
C C1 0.5738(3) 0.1050(4) 0.22453(13) 0.0605(14) Uani d . 1
C C2 0.4989(3) 0.2619(4) 0.22096(17) 0.0879(19) Uani d . 1
H H2A 0.5420 0.3008 0.2197 0.105 Uiso calc R 1
H H2B 0.4737 0.2868 0.2418 0.105 Uiso calc R 1
C C3 0.4573(3) 0.2829(5) 0.18756(19) 0.103(2) Uani d . 1
H H3A 0.4855 0.2672 0.1667 0.124 Uiso calc R 1
H H3B 0.4455 0.3581 0.1867 0.124 Uiso calc R 1
C C4 0.3913(4) 0.2173(6) 0.1852(2) 0.112(2) Uani d . 1
H H4 0.3627 0.2375 0.2058 0.134 Uiso calc R 1
C C5 0.3517(4) 0.2428(8) 0.1525(3) 0.194(5) Uani d . 1
H H5A 0.3770 0.2199 0.1318 0.291 Uiso calc R 1
H H5B 0.3442 0.3185 0.1513 0.291 Uiso calc R 1
H H5C 0.3082 0.2066 0.1533 0.291 Uiso calc R 1
C C6 0.4103(3) 0.1015(6) 0.1900(2) 0.104(2) Uani d . 1
H H6A 0.3687 0.0588 0.1902 0.125 Uiso calc R 1
H H6B 0.4380 0.0786 0.1698 0.125 Uiso calc R 1
C C7 0.4492(3) 0.0821(5) 0.22377(19) 0.098(2) Uani d . 1
H H7A 0.4207 0.1005 0.2442 0.117 Uiso calc R 1
H H7B 0.4608 0.0069 0.2255 0.117 Uiso calc R 1
C C8 0.6953(3) -0.0155(4) 0.15799(13) 0.0781(17) Uani d . 1
H H8A 0.7008 -0.0915 0.1561 0.117 Uiso calc R 1
H H8B 0.7228 0.0191 0.1400 0.117 Uiso calc R 1
H H8C 0.6478 0.0029 0.1545 0.117 Uiso calc R 1
C C9 0.7517(3) -0.0329(5) 0.25969(14) 0.0921(19) Uani d . 1
H H9A 0.7232 -0.0015 0.2779 0.138 Uiso calc R 1
H H9B 0.7992 -0.0195 0.2652 0.138 Uiso calc R 1
H H9C 0.7438 -0.1086 0.2589 0.138 Uiso calc R 1
C C10 0.8774(3) 0.0951(4) 0.18230(13) 0.0582(13) Uani d . 1
C C11 0.9875(3) 0.0647(4) 0.15238(15) 0.0759(17) Uani d . 1
H H11A 0.9849 0.0701 0.1265 0.091 Uiso calc R 1
H H11B 0.9786 -0.0091 0.1589 0.091 Uiso calc R 1
C C12 1.0586(3) 0.0951(4) 0.16450(15) 0.0766(16) Uani d . 1
H H12A 1.0922 0.0505 0.1524 0.092 Uiso calc R 1
H H12B 1.0629 0.0826 0.1901 0.092 Uiso calc R 1
C C13 1.0736(3) 0.2129(5) 0.15637(15) 0.0760(17) Uani d . 1
H H13 1.0710 0.2227 0.1303 0.091 Uiso calc R 1
C C14 1.1456(3) 0.2449(6) 0.16844(19) 0.126(3) Uani d . 1
H H14A 1.1557 0.3158 0.1600 0.189 Uiso calc R 1
H H14B 1.1786 0.1957 0.1587 0.189 Uiso calc R 1
H H14C 1.1480 0.2435 0.1942 0.189 Uiso calc R 1
Sn Sn2 0.554720(19) 0.84599(3) 0.042907(10) 0.06318(12) Uani d . 1
S S5 0.49893(7) 0.66309(11) 0.04465(4) 0.0750(4) Uani d . 1
S S6 0.40204(9) 0.83614(13) 0.02547(5) 0.0984(6) Uani d . 1
S S7 0.65688(7) 0.74664(10) 0.06668(4) 0.0723(4) Uani d . 1
S S8 0.67770(8) 0.97487(10) 0.04916(4) 0.0708(4) Uani d . 1
N N3 0.3674(2) 0.6313(4) 0.02967(12) 0.0802(14) Uani d . 1
N N4 0.7722(2) 0.8525(3) 0.08012(12) 0.0676(12) Uani d . 1
C C15 1.0182(3) 0.2805(4) 0.17333(15) 0.0772(16) Uani d . 1
H H15A 1.0258 0.3547 0.1670 0.093 Uiso calc R 1
H H15B 1.0217 0.2747 0.1992 0.093 Uiso calc R 1
C C16 0.9464(3) 0.2484(4) 0.16183(16) 0.0755(16) Uani d . 1
H H16A 0.9129 0.2900 0.1751 0.091 Uiso calc R 1
H H16B 0.9405 0.2636 0.1365 0.091 Uiso calc R 1
C C17 0.2947(3) 0.6604(5) 0.02556(19) 0.105(2) Uani d . 1
H H17A 0.2761 0.6277 0.0040 0.125 Uiso calc R 1
H H17B 0.2903 0.7373 0.0233 0.125 Uiso calc R 1
C C18 0.2552(3) 0.6217(7) 0.0582(2) 0.116(3) Uani d . 1
H H18A 0.2706 0.6616 0.0790 0.139 Uiso calc R 1
H H18B 0.2068 0.6372 0.0547 0.139 Uiso calc R 1
C C19 0.2632(4) 0.5042(7) 0.06579(19) 0.113(3) Uani d . 1
H H19 0.2435 0.4654 0.0454 0.136 Uiso calc R 1
C C20 0.2244(4) 0.4687(8) 0.0990(2) 0.174(4) Uani d . 1
H H20A 0.2280 0.3926 0.1015 0.261 Uiso calc R 1
H H20B 0.1768 0.4884 0.0968 0.261 Uiso calc R 1
H H20C 0.2438 0.5027 0.1198 0.261 Uiso calc R 1
C C21 0.3394(3) 0.4775(5) 0.06712(18) 0.103(2) Uani d . 1
H H21A 0.3593 0.5095 0.0884 0.123 Uiso calc R 1
H H21B 0.3448 0.4006 0.0691 0.123 Uiso calc R 1
C C22 0.3781(3) 0.5162(5) 0.03468(17) 0.093(2) Uani d . 1
H H22A 0.4268 0.5018 0.0377 0.112 Uiso calc R 1
H H22B 0.3624 0.4780 0.0136 0.112 Uiso calc R 1
C C23 0.4162(3) 0.7050(4) 0.03284(14) 0.0689(15) Uani d . 1
C C24 0.5167(3) 0.9382(4) 0.08611(14) 0.0773(16) Uani d . 1
H H24A 0.5022 1.0068 0.0774 0.116 Uiso calc R 1
H H24B 0.5524 0.9476 0.1037 0.116 Uiso calc R 1
H H24C 0.4783 0.9021 0.0969 0.116 Uiso calc R 1
C C25 0.5657(3) 0.8733(5) -0.01257(14) 0.099(2) Uani d . 1
H H25A 0.5216 0.8673 -0.0240 0.149 Uiso calc R 1
H H25B 0.5966 0.8214 -0.0225 0.149 Uiso calc R 1
H H25C 0.5838 0.9437 -0.0164 0.149 Uiso calc R 1
C C26 0.7099(3) 0.8601(3) 0.06691(13) 0.0569(13) Uani d . 1
C C27 0.7992(3) 0.7557(4) 0.09834(18) 0.0873(19) Uani d . 1
H H27A 0.7976 0.7662 0.1241 0.105 Uiso calc R 1
H H27B 0.7702 0.6950 0.0925 0.105 Uiso calc R 1
C C28 0.8701(3) 0.7326(4) 0.08748(18) 0.0883(19) Uani d . 1
H H28A 0.8702 0.7109 0.0625 0.106 Uiso calc R 1
H H28B 0.8871 0.6730 0.1016 0.106 Uiso calc R 1
C C29 0.9184(3) 0.8260(4) 0.09202(15) 0.0691(15) Uani d . 1
H H29 0.9193 0.8443 0.1176 0.083 Uiso calc R 1
C C30 0.9912(3) 0.8030(5) 0.08055(18) 0.110(2) Uani d . 1
H H30A 1.0056 0.7356 0.0904 0.166 Uiso calc R 1
H H30B 1.0210 0.8586 0.0891 0.166 Uiso calc R 1
H H30C 0.9935 0.8000 0.0548 0.166 Uiso calc R 1
C C31 0.8885(3) 0.9203(4) 0.07213(15) 0.0794(17) Uani d . 1
H H31A 0.9175 0.9822 0.0762 0.095 Uiso calc R 1
H H31B 0.8891 0.9051 0.0466 0.095 Uiso calc R 1
C C32 0.8174(3) 0.9469(4) 0.08287(17) 0.0798(17) Uani d . 1
H H32A 0.8172 0.9729 0.1074 0.096 Uiso calc R 1
H H32B 0.7998 1.0033 0.0675 0.096 Uiso calc R 1

loop_
_atom_site_aniso_label
_atom_site_aniso_U_11
_atom_site_aniso_U_22
_atom_site_aniso_U_33
_atom_site_aniso_U_12
_atom_site_aniso_U_13
_atom_site_aniso_U_23
Sn1 0.0660(2) 0.0455(2) 0.0643(2) -0.00482(18) -0.00411(19) 0.00438(18)
S1 0.0795(11) 0.0485(8) 0.1127(12) -0.0081(8) 0.0157(9) 0.0131(8)
S2 0.0713(10) 0.0446(7) 0.1133(12) -0.0066(7) 0.0026(9) -0.0061(8)
S3 0.0710(9) 0.0444(7) 0.0914(11) -0.0031(7) -0.0032(8) 0.0026(7)
S4 0.0635(9) 0.0431(7) 0.1047(11) -0.0026(7) 0.0026(8) 0.0032(7)
N1 0.064(3) 0.064(3) 0.084(3) 0.000(3) 0.018(3) 0.003(2)
N2 0.061(3) 0.046(3) 0.088(3) -0.004(2) 0.001(3) 0.002(2)
C1 0.066(4) 0.054(3) 0.061(3) -0.003(3) 0.016(3) -0.002(3)
C2 0.092(5) 0.063(4) 0.108(5) 0.024(3) 0.014(4) -0.012(3)
C3 0.094(5) 0.079(4) 0.137(6) 0.001(4) -0.009(5) 0.034(4)
C4 0.079(5) 0.122(6) 0.135(7) -0.020(5) -0.001(5) 0.030(5)
C5 0.129(8) 0.228(11) 0.224(11) -0.037(8) -0.070(8) 0.093(9)
C6 0.073(5) 0.112(6) 0.127(6) -0.030(4) 0.011(4) 0.015(5)
C7 0.072(4) 0.094(5) 0.127(6) 0.004(4) 0.036(4) 0.026(4)
C8 0.077(4) 0.088(4) 0.069(4) -0.008(3) -0.007(3) -0.004(3)
C9 0.099(5) 0.109(5) 0.068(4) -0.013(4) -0.014(3) 0.019(4)
C10 0.068(4) 0.045(3) 0.062(3) -0.001(3) -0.013(3) 0.002(2)
C11 0.078(4) 0.059(3) 0.091(4) -0.003(3) 0.018(3) -0.006(3)
C12 0.068(4) 0.081(4) 0.080(4) 0.003(3) 0.019(3) 0.001(3)
C13 0.065(4) 0.095(5) 0.068(4) -0.016(3) 0.006(3) 0.001(3)
C14 0.080(5) 0.158(7) 0.140(7) -0.026(5) 0.021(5) -0.005(5)
Sn2 0.0691(3) 0.0528(2) 0.0677(2) 0.00510(19) -0.0073(2) 0.00538(18)
S5 0.0627(9) 0.0607(8) 0.1016(11) -0.0012(7) -0.0115(8) 0.0107(8)
S6 0.0851(12) 0.0766(11) 0.1335(15) 0.0090(9) -0.0349(11) 0.0113(10)
S7 0.0597(9) 0.0426(7) 0.1146(13) -0.0029(6) -0.0111(9) 0.0103(7)
S8 0.0749(10) 0.0440(7) 0.0935(11) 0.0030(7) -0.0071(8) 0.0094(7)
N3 0.066(3) 0.081(4) 0.093(4) -0.013(3) -0.017(3) 0.005(3)
N4 0.058(3) 0.043(2) 0.102(4) -0.003(2) -0.010(3) 0.005(2)
C15 0.079(4) 0.067(4) 0.085(4) -0.016(3) 0.012(3) -0.004(3)
C16 0.070(4) 0.054(3) 0.103(5) -0.008(3) 0.007(4) 0.009(3)
C17 0.072(5) 0.117(6) 0.125(6) -0.010(4) -0.037(4) 0.011(5)
C18 0.063(5) 0.169(9) 0.117(6) -0.012(5) -0.009(4) -0.003(6)
C19 0.108(7) 0.139(7) 0.093(6) -0.053(5) -0.005(5) 0.002(5)
C20 0.148(8) 0.244(11) 0.131(7) -0.036(8) 0.040(6) 0.039(7)
C21 0.095(6) 0.109(5) 0.104(5) -0.032(4) -0.020(4) 0.017(4)
C22 0.087(5) 0.085(5) 0.107(5) -0.017(4) -0.013(4) -0.006(4)
C23 0.066(4) 0.076(4) 0.065(4) -0.005(3) -0.010(3) 0.003(3)
C24 0.085(4) 0.070(4) 0.077(4) 0.014(3) 0.002(3) 0.000(3)
C25 0.123(6) 0.106(5) 0.069(4) -0.025(4) -0.006(4) 0.004(4)
C26 0.060(3) 0.041(3) 0.070(4) -0.003(2) 0.003(3) -0.003(2)
C27 0.066(4) 0.053(3) 0.142(6) 0.000(3) -0.018(4) 0.022(4)
C28 0.078(4) 0.056(4) 0.131(6) 0.006(3) -0.026(4) -0.007(3)
C29 0.064(4) 0.065(4) 0.079(4) -0.006(3) -0.005(3) -0.014(3)
C30 0.081(5) 0.114(6) 0.137(6) 0.008(4) -0.002(4) -0.035(5)
C31 0.074(4) 0.079(4) 0.085(4) -0.019(3) -0.007(3) -0.001(3)
C32 0.072(4) 0.048(3) 0.119(5) -0.003(3) -0.004(4) -0.004(3)

loop_
_atom_type_symbol
_atom_type_description
_atom_type_scat_dispersion_real
_atom_type_scat_dispersion_imag
_atom_type_scat_source
C C 0.0033 0.0016 'International Tables Vol C Tables 4.2.6.8 and 6.1.1.4'
H H 0.0000 0.0000 'International Tables Vol C Tables 4.2.6.8 and 6.1.1.4'
N N 0.0061 0.0033 'International Tables Vol C Tables 4.2.6.8 and 6.1.1.4'
S S 0.1246 0.1234 'International Tables Vol C Tables 4.2.6.8 and 6.1.1.4'
Sn Sn -0.6537 1.4246 'International Tables Vol C Tables 4.2.6.8 and 6.1.1.4'

loop_
_geom_angle_atom_site_label_1
_geom_angle_atom_site_label_2
_geom_angle_atom_site_label_3
_geom_angle
_geom_angle_publ_flag
C8 Sn1 C9 138.5(2) y
C8 Sn1 S2 100.70(16) y
C9 Sn1 S2 107.86(17) y
C8 Sn1 S4 104.66(15) y
C9 Sn1 S4 107.62(16) y
S2 Sn1 S4 84.05(5) y
C8 Sn1 S3 85.19(15) y
C9 Sn1 S3 85.29(17) y
S2 Sn1 S3 149.19(4) y
S4 Sn1 S3 65.27(4) y
C8 Sn1 S1 82.13(15) y
C9 Sn1 S1 83.24(16) y
S2 Sn1 S1 65.25(4) y
S4 Sn1 S1 149.30(4) y
S3 Sn1 S1 145.36(4) y
C1 S1 Sn1 81.71(18) n
C1 S2 Sn1 93.91(18) n
C10 S3 Sn1 82.20(19) n
C10 S4 Sn1 93.94(17) n
C1 N1 C2 124.2(5) n
C1 N1 C7 123.0(5) n
C2 N1 C7 112.5(5) n
C10 N2 C11 122.9(4) n
C10 N2 C16 123.3(4) n
C11 N2 C16 113.0(4) n
N1 C1 S1 122.8(4) n
N1 C1 S2 119.3(4) n
S1 C1 S2 117.9(3) n
N1 C2 C3 109.9(5) n
N1 C2 H2A 109.7 n
C3 C2 H2A 109.7 n
N1 C2 H2B 109.7 n
C3 C2 H2B 109.7 n
H2A C2 H2B 108.2 n
C2 C3 C4 113.9(6) n
C2 C3 H3A 108.8 n
C4 C3 H3A 108.8 n
C2 C3 H3B 108.8 n
C4 C3 H3B 108.8 n
H3A C3 H3B 107.7 n
C5 C4 C6 115.7(7) n
C5 C4 C3 111.7(6) n
C6 C4 C3 107.8(6) n
C5 C4 H4 107.1 n
C6 C4 H4 107.1 n
C3 C4 H4 107.1 n
C4 C5 H5A 109.5 n
C4 C5 H5B 109.5 n
H5A C5 H5B 109.5 n
C4 C5 H5C 109.5 n
H5A C5 H5C 109.5 n
H5B C5 H5C 109.5 n
C7 C6 C4 112.5(6) n
C7 C6 H6A 109.1 n
C4 C6 H6A 109.1 n
C7 C6 H6B 109.1 n
C4 C6 H6B 109.1 n
H6A C6 H6B 107.8 n
N1 C7 C6 110.4(5) n
N1 C7 H7A 109.6 n
C6 C7 H7A 109.6 n
N1 C7 H7B 109.6 n
C6 C7 H7B 109.6 n
H7A C7 H7B 108.1 n
Sn1 C8 H8A 109.5 n
Sn1 C8 H8B 109.5 n
H8A C8 H8B 109.5 n
Sn1 C8 H8C 109.5 n
H8A C8 H8C 109.5 n
H8B C8 H8C 109.5 n
Sn1 C9 H9A 109.5 n
Sn1 C9 H9B 109.5 n
H9A C9 H9B 109.5 n
Sn1 C9 H9C 109.5 n
H9A C9 H9C 109.5 n
H9B C9 H9C 109.5 n
N2 C10 S3 122.3(4) n
N2 C10 S4 119.8(4) n
S3 C10 S4 117.9(3) n
N2 C11 C12 112.1(4) n
N2 C11 H11A 109.2 n
C12 C11 H11A 109.2 n
N2 C11 H11B 109.2 n
C12 C11 H11B 109.2 n
H11A C11 H11B 107.9 n
C11 C12 C13 111.0(5) n
C11 C12 H12A 109.4 n
C13 C12 H12A 109.4 n
C11 C12 H12B 109.4 n
C13 C12 H12B 109.4 n
H12A C12 H12B 108.0 n
C15 C13 C14 112.6(5) n
C15 C13 C12 108.7(4) n
C14 C13 C12 111.7(5) n
C15 C13 H13 107.9 n
C14 C13 H13 107.9 n
C12 C13 H13 107.9 n
C13 C14 H14A 109.5 n
C13 C14 H14B 109.5 n
H14A C14 H14B 109.5 n
C13 C14 H14C 109.5 n
H14A C14 H14C 109.5 n
H14B C14 H14C 109.5 n
C25 Sn2 C24 134.0(2) y
C25 Sn2 S7 110.36(18) y
C24 Sn2 S7 106.16(15) y
C25 Sn2 S5 102.41(17) y
C24 Sn2 S5 108.91(15) y
S7 Sn2 S5 83.21(4) y
C25 Sn2 S8 84.56(16) y
C24 Sn2 S8 85.57(15) y
S7 Sn2 S8 66.00(4) y
S5 Sn2 S8 148.79(4) y
C25 Sn2 S6 83.99(17) y
C24 Sn2 S6 81.03(15) y
S7 Sn2 S6 146.02(4) y
S5 Sn2 S6 63.33(4) y
S8 Sn2 S6 147.81(4) y
C23 S5 Sn2 96.68(19) n
C23 S6 Sn2 81.1(2) n
C26 S7 Sn2 93.75(17) n
C26 S8 Sn2 82.21(17) n
C23 N3 C17 121.7(5) n
C23 N3 C22 124.7(5) n
C17 N3 C22 113.2(5) n
C26 N4 C32 121.2(4) n
C26 N4 C27 123.9(4) n
C32 N4 C27 114.3(4) n
C13 C15 C16 113.0(5) n
C13 C15 H15A 109.0 n
C16 C15 H15A 109.0 n
C13 C15 H15B 109.0 n
C16 C15 H15B 109.0 n
H15A C15 H15B 107.8 n
N2 C16 C15 110.9(4) n
N2 C16 H16A 109.5 n
C15 C16 H16A 109.5 n
N2 C16 H16B 109.5 n
C15 C16 H16B 109.5 n
H16A C16 H16B 108.1 n
N3 C17 C18 109.0(5) n
N3 C17 H17A 109.9 n
C18 C17 H17A 109.9 n
N3 C17 H17B 109.9 n
C18 C17 H17B 109.9 n
H17A C17 H17B 108.3 n
C19 C18 C17 114.3(7) n
C19 C18 H18A 108.7 n
C17 C18 H18A 108.7 n
C19 C18 H18B 108.7 n
C17 C18 H18B 108.7 n
H18A C18 H18B 107.6 n
C18 C19 C20 112.9(8) n
C18 C19 C21 108.7(6) n
C20 C19 C21 113.2(7) n
C18 C19 H19 107.2 n
C20 C19 H19 107.2 n
C21 C19 H19 107.2 n
C19 C20 H20A 109.5 n
C19 C20 H20B 109.5 n
H20A C20 H20B 109.5 n
C19 C20 H20C 109.5 n
H20A C20 H20C 109.5 n
H20B C20 H20C 109.5 n
C22 C21 C19 113.0(6) n
C22 C21 H21A 109.0 n
C19 C21 H21A 109.0 n
C22 C21 H21B 109.0 n
C19 C21 H21B 109.0 n
H21A C21 H21B 107.8 n
N3 C22 C21 110.3(5) n
N3 C22 H22A 109.6 n
C21 C22 H22A 109.6 n
N3 C22 H22B 109.6 n
C21 C22 H22B 109.6 n
H22A C22 H22B 108.1 n
N3 C23 S6 123.0(4) n
N3 C23 S5 118.1(4) n
S6 C23 S5 118.9(3) n
Sn2 C24 H24A 109.5 n
Sn2 C24 H24B 109.5 n
H24A C24 H24B 109.5 n
Sn2 C24 H24C 109.5 n
H24A C24 H24C 109.5 n
H24B C24 H24C 109.5 n
Sn2 C25 H25A 109.5 n
Sn2 C25 H25B 109.5 n
H25A C25 H25B 109.5 n
Sn2 C25 H25C 109.5 n
H25A C25 H25C 109.5 n
H25B C25 H25C 109.5 n
N4 C26 S8 123.2(4) n
N4 C26 S7 119.1(3) n
S8 C26 S7 117.8(3) n
C28 C27 N4 111.5(5) n
C28 C27 H27A 109.3 n
N4 C27 H27A 109.3 n
C28 C27 H27B 109.3 n
N4 C27 H27B 109.3 n
H27A C27 H27B 108.0 n
C27 C28 C29 113.7(5) n
C27 C28 H28A 108.8 n
C29 C28 H28A 108.8 n
C27 C28 H28B 108.8 n
C29 C28 H28B 108.8 n
H28A C28 H28B 107.7 n
C30 C29 C28 113.9(5) n
C30 C29 C31 111.8(5) n
C28 C29 C31 108.2(4) n
C30 C29 H29 107.6 n
C28 C29 H29 107.6 n
C31 C29 H29 107.6 n
C29 C30 H30A 109.5 n
C29 C30 H30B 109.5 n
H30A C30 H30B 109.5 n
C29 C30 H30C 109.5 n
H30A C30 H30C 109.5 n
H30B C30 H30C 109.5 n
C32 C31 C29 113.8(5) n
C32 C31 H31A 108.8 n
C29 C31 H31A 108.8 n
C32 C31 H31B 108.8 n
C29 C31 H31B 108.8 n
H31A C31 H31B 107.7 n
N4 C32 C31 110.9(4) n
N4 C32 H32A 109.5 n
C31 C32 H32A 109.4 n
N4 C32 H32B 109.4 n
C31 C32 H32B 109.5 n
H32A C32 H32B 108.0 n

loop_
_geom_bond_atom_site_label_1
_geom_bond_atom_site_label_2
_geom_bond_distance
_geom_bond_publ_flag
Sn1 C8 2.111(5) y
Sn1 C9 2.114(5) y
Sn1 S2 2.5196(15) y
Sn1 S4 2.5364(14) y
Sn1 S3 2.9167(15) y
Sn1 S1 2.9187(16) y
S1 C1 1.702(5) y
S2 C1 1.742(5) y
S3 C10 1.710(5) y
S4 C10 1.743(5) y
N1 C1 1.296(6) n
N1 C2 1.472(6) n
N1 C7 1.476(7) n
N2 C10 1.314(6) n
N2 C11 1.465(6) n
N2 C16 1.481(6) n
C2 C3 1.507(8) n
C2 H2A 0.970 n
C2 H2B 0.970 n
C3 C4 1.524(8) n
C3 H3A 0.970 n
C3 H3B 0.970 n
C4 C5 1.476(9) n
C4 C6 1.506(9) n
C4 H4 0.980 n
C5 H5A 0.960 n
C5 H5B 0.960 n
C5 H5C 0.960 n
C6 C7 1.487(8) n
C6 H6A 0.970 n
C6 H6B 0.970 n
C7 H7A 0.970 n
C7 H7B 0.970 n
C8 H8A 0.960 n
C8 H8B 0.960 n
C8 H8C 0.960 n
C9 H9A 0.960 n
C9 H9B 0.960 n
C9 H9C 0.960 n
C11 C12 1.504(7) n
C11 H11A 0.970 n
C11 H11B 0.970 n
C12 C13 1.533(7) n
C12 H12A 0.970 n
C12 H12B 0.970 n
C13 C15 1.508(7) n
C13 C14 1.523(7) n
C13 H13 0.980 n
C14 H14A 0.960 n
C14 H14B 0.960 n
C14 H14C 0.960 n
Sn2 C25 2.106(5) y
Sn2 C24 2.114(5) y
Sn2 S7 2.5043(14) y
Sn2 S5 2.5330(15) y
Sn2 S8 2.8923(15) y
Sn2 S6 3.0397(17) y
S5 C23 1.747(6) y
S6 C23 1.687(6) y
S7 C26 1.754(5) y
S8 C26 1.700(5) y
N3 C23 1.328(6) n
N3 C17 1.467(7) n
N3 C22 1.467(7) n
N4 C26 1.311(6) n
N4 C32 1.475(6) n
N4 C27 1.484(6) n
C15 C16 1.514(7) n
C15 H15A 0.970 n
C15 H15B 0.970 n
C16 H16A 0.970 n
C16 H16B 0.970 n
C17 C18 1.516(8) n
C17 H17A 0.970 n
C17 H17B 0.970 n
C18 C19 1.505(9) n
C18 H18A 0.970 n
C18 H18B 0.970 n
C19 C20 1.516(9) n
C19 C21 1.519(9) n
C19 H19 0.980 n
C20 H20A 0.960 n
C20 H20B 0.960 n
C20 H20C 0.960 n
C21 C22 1.504(8) n
C21 H21A 0.970 n
C21 H21B 0.970 n
C22 H22A 0.970 n
C22 H22B 0.970 n
C24 H24A 0.960 n
C24 H24B 0.960 n
C24 H24C 0.960 n
C25 H25A 0.960 n
C25 H25B 0.960 n
C25 H25C 0.960 n
C27 C28 1.465(7) n
C27 H27A 0.970 n
C27 H27B 0.970 n
C28 C29 1.508(7) n
C28 H28A 0.970 n
C28 H28B 0.970 n
C29 C30 1.507(7) n
C29 C31 1.510(7) n
C29 H29 0.980 n
C30 H30A 0.960 n
C30 H30B 0.960 n
C30 H30C 0.960 n
C31 C32 1.476(7) n
C31 H31A 0.970 n
C31 H31B 0.970 n
C32 H32A 0.970 n
C32 H32B 0.970 n
